data_7054612
loop_
_publ_author_name
'Forder, Thomas R.'
'Jones, Matthew D.'

_publ_section_title
;
 Synthesis and characterisation of aluminium(iii) imine bis(phenolate)
 complexes with application for the polymerisation of rac-LA
;
_journal_issue 3
_journal_name_full 'New J. Chem.'
_journal_page_first 1974
_journal_paper_doi 10.1039/C4NJ02228A
_journal_volume 39
_journal_year 2015
_chemical_formula_sum 'C69 H100 Al2 N2 O4'
_chemical_formula_weight 1075.47
_chemical_name_systematic
; 
 ? 
;
_space_group_IT_number 14
_symmetry_cell_setting monoclinic
_symmetry_space_group_name_Hall '-P 2yn'
_symmetry_space_group_name_H-M 'P 1 21/n 1'
_atom_sites_solution_hydrogens geom
_atom_sites_solution_primary direct
_atom_sites_solution_secondary difmap
_audit_creation_method SHELXL-97
_audit_update_record
;
2014-12-03 deposited with the CCDC.
2015-01-06 downloaded from the CCDC.
;
_cell_angle_alpha 90.00
_cell_angle_beta 99.037(7)
_cell_angle_gamma 90.00
_cell_formula_units_Z 4
_cell_length_a 13.632(3)
_cell_length_b 19.1280(17)
_cell_length_c 25.491(2)
_cell_measurement_reflns_used 44097
_cell_measurement_temperature 150(2)
_cell_measurement_theta_max 25.03
_cell_measurement_theta_min 3.51
_cell_volume 6564.3(16)
_computing_cell_refinement 'HKL Scalepack (Otwinski & Minor, 1997)'
_computing_data_collection 'Collect (Nonius BV, 1997-2000)'
_computing_data_reduction 'HKL Denzo & Scalepack (Otwinski & Minor 1997)'
_computing_molecular_graphics 'Ortep-3 for Windows (Farrugia, 1997)'
_computing_publication_material 'WinGX publication routines (Farrugia, 1999)'
_computing_structure_refinement 'SHELXL-97 (Sheldrick, 1997)'
_computing_structure_solution
;
 SIR97- Altomare A., Burla M.C., Camalli M., Cascarano G.L., Giacovazzo C. ,
 Guagliardi A., Moliterni A.G.G., Polidori G.,Spagna R.
 (1999) J. Appl. Cryst. 32, 115-119.
;
_diffrn_ambient_temperature 150(2)
_diffrn_measured_fraction_theta_full 0.991
_diffrn_measured_fraction_theta_max 0.991
_diffrn_measurement_device_type 'nonius kappa ccd'
_diffrn_measurement_method ccd
_diffrn_radiation_monochromator graphite
_diffrn_radiation_source 'fine-focus sealed tube'
_diffrn_radiation_type MoK\a
_diffrn_radiation_wavelength 0.71073
_diffrn_reflns_av_R_equivalents 0.1273
_diffrn_reflns_av_sigmaI/netI 0.0679
_diffrn_reflns_limit_h_max 16
_diffrn_reflns_limit_h_min -16
_diffrn_reflns_limit_k_max 22
_diffrn_reflns_limit_k_min -22
_diffrn_reflns_limit_l_max 30
_diffrn_reflns_limit_l_min -30
_diffrn_reflns_number 73557
_diffrn_reflns_theta_full 25.03
_diffrn_reflns_theta_max 25.03
_diffrn_reflns_theta_min 3.52
_exptl_absorpt_coefficient_mu 0.090
_exptl_absorpt_correction_type none
_exptl_crystal_colour yellow
_exptl_crystal_density_diffrn 1.088
_exptl_crystal_density_method 'not measured'
_exptl_crystal_description block
_exptl_crystal_F_000 2344
_exptl_crystal_size_max 0.10
_exptl_crystal_size_mid 0.10
_exptl_crystal_size_min 0.05
_refine_diff_density_max 1.034
_refine_diff_density_min -0.904
_refine_diff_density_rms 0.057
_refine_ls_extinction_method none
_refine_ls_goodness_of_fit_ref 1.043
_refine_ls_hydrogen_treatment constr
_refine_ls_matrix_type full
_refine_ls_number_parameters 746
_refine_ls_number_reflns 11493
_refine_ls_number_restraints 9
_refine_ls_restrained_S_all 1.051
_refine_ls_R_factor_all 0.1104
_refine_ls_R_factor_gt 0.0638
_refine_ls_shift/su_max 0.000
_refine_ls_shift/su_mean 0.000
_refine_ls_structure_factor_coef Fsqd
_refine_ls_weighting_details 'calc w=1/[\s^2^(Fo^2^)+(0.0590P)^2^+8.4688P] where P=(Fo^2^+2Fc^2^)/3'
_refine_ls_weighting_scheme calc
_refine_ls_wR_factor_gt 0.1417
_refine_ls_wR_factor_ref 0.1716
_reflns_number_gt 7575
_reflns_number_total 11493
_reflns_threshold_expression >2sigma(I)
_cod_data_source_file c4nj02228a2.cif
_cod_data_source_block Al5
_cod_depositor_comments
;
The following automatic conversions were performed:

'_symmetry_cell_setting' value 'Monoclinic' changed to 'monoclinic'
according to
/usr/data/users/saulius/crontab/automatic-downloads/rss-feeds/RSC/lib/dictionaries/cif_core.dic
dictionary named 'cif_core.dic' version 2.4.2 from 2011-04-26.

Automatic conversion script
Id: cif_fix_values 2935 2014-11-11 08:27:57Z andrius 

 Adding full bibliography for 7054610--7054616.cif.
;
_cod_original_cell_volume 6564.3(15)
_cod_original_sg_symbol_H-M P21/n
_cod_database_code 7054612

loop_
_symmetry_equiv_pos_as_xyz
'x, y, z'
'-x+1/2, y+1/2, -z+1/2'
'-x, -y, -z'
'x-1/2, -y-1/2, z-1/2'

loop_
_atom_site_label
_atom_site_type_symbol
_atom_site_fract_x
_atom_site_fract_y
_atom_site_fract_z
_atom_site_U_iso_or_equiv
_atom_site_adp_type
_atom_site_occupancy
_atom_site_symmetry_multiplicity
_atom_site_calc_flag
_atom_site_refinement_flags
_atom_site_disorder_assembly
_atom_site_disorder_group
Al1 Al 0.47694(7) 0.21807(5) 0.42461(4) 0.0309(2) Uani 1 1 d . . .
O1 O 0.61133(15) 0.23560(10) 0.43318(8) 0.0251(5) Uani 1 1 d . . .
N1 N 0.63848(18) 0.29237(12) 0.33805(10) 0.0244(5) Uani 1 1 d . . .
C1 C 0.4242(3) 0.1494(2) 0.47028(15) 0.0487(10) Uani 1 1 d . . .
H1A H 0.3970 0.1093 0.4488 0.073 Uiso 1 1 calc R . .
H1B H 0.3716 0.1711 0.4869 0.073 Uiso 1 1 calc R . .
H1C H 0.4778 0.1335 0.4979 0.073 Uiso 1 1 calc R . .
Al2 Al 0.65240(7) 0.19554(4) 0.36868(3) 0.0226(2) Uani 1 1 d . . .
O2 O 0.65760(15) 0.15959(10) 0.30322(8) 0.0256(5) Uani 1 1 d . . .
N2 N 0.67114(18) 0.09834(12) 0.39804(9) 0.0231(5) Uani 1 1 d . . .
C2 C 0.4026(3) 0.3060(2) 0.42438(18) 0.0542(11) Uani 1 1 d . . .
H2A H 0.4370 0.3374 0.4516 0.081 Uiso 1 1 calc R . .
H2B H 0.3357 0.2963 0.4320 0.081 Uiso 1 1 calc R . .
H2C H 0.3981 0.3282 0.3894 0.081 Uiso 1 1 calc R . .
O3 O 0.50420(15) 0.17824(10) 0.36268(8) 0.0251(5) Uani 1 1 d . . .
C3 C 0.6596(2) 0.29453(15) 0.45788(12) 0.0251(7) Uani 1 1 d . . .
O4 O 0.78275(15) 0.21431(10) 0.39233(8) 0.0257(5) Uani 1 1 d . . .
C4 C 0.6604(2) 0.35369(16) 0.42597(12) 0.0276(7) Uani 1 1 d . . .
C5 C 0.7040(2) 0.41523(16) 0.44702(13) 0.0315(7) Uani 1 1 d . . .
H5 H 0.7049 0.4549 0.4247 0.038 Uiso 1 1 calc R . .
C6 C 0.7461(3) 0.41966(17) 0.50004(12) 0.0326(8) Uani 1 1 d . A .
C7 C 0.7449(3) 0.35962(17) 0.53032(13) 0.0335(8) Uani 1 1 d . . .
H7 H 0.7732 0.3622 0.5668 0.040 Uiso 1 1 calc R . .
C8 C 0.7049(2) 0.29535(16) 0.51111(12) 0.0288(7) Uani 1 1 d . . .
C9 C 0.7894(2) 0.48814(15) 0.52536(11) 0.0415(9) Uani 1 1 d D . .
C10 C 0.8933(3) 0.4723(3) 0.5575(2) 0.0582(15) Uani 0.75 1 d PD A 1
H10A H 0.9350 0.4503 0.5342 0.087 Uiso 0.75 1 calc PR A 1
H10B H 0.8862 0.4406 0.5869 0.087 Uiso 0.75 1 calc PR A 1
H10C H 0.9242 0.5160 0.5717 0.087 Uiso 0.75 1 calc PR A 1
C11 C 0.7263(4) 0.5146(3) 0.5659(2) 0.0534(14) Uani 0.75 1 d PD A 1
H11A H 0.7572 0.5565 0.5835 0.080 Uiso 0.75 1 calc PR A 1
H11B H 0.7218 0.4782 0.5924 0.080 Uiso 0.75 1 calc PR A 1
H11C H 0.6595 0.5262 0.5477 0.080 Uiso 0.75 1 calc PR A 1
C12 C 0.8122(6) 0.5422(3) 0.48459(17) 0.073(2) Uani 0.75 1 d PD A 1
H12A H 0.8486 0.5815 0.5031 0.110 Uiso 0.75 1 calc PR A 1
H12B H 0.7499 0.5592 0.4641 0.110 Uiso 0.75 1 calc PR A 1
H12C H 0.8527 0.5205 0.4605 0.110 Uiso 0.75 1 calc PR A 1
C13 C 0.7111(3) 0.23356(17) 0.55037(13) 0.0340(8) Uani 1 1 d . . .
C14 C 0.7097(4) 0.16155(18) 0.52390(15) 0.0559(12) Uani 1 1 d . . .
H14A H 0.6456 0.1545 0.5011 0.084 Uiso 1 1 calc R . .
H14B H 0.7196 0.1252 0.5513 0.084 Uiso 1 1 calc R . .
H14C H 0.7631 0.1590 0.5023 0.084 Uiso 1 1 calc R . .
C15 C 0.6231(3) 0.2397(2) 0.58077(17) 0.0583(12) Uani 1 1 d . . .
H15A H 0.6275 0.2839 0.6004 0.087 Uiso 1 1 calc R . .
H15B H 0.6245 0.2006 0.6058 0.087 Uiso 1 1 calc R . .
H15C H 0.5608 0.2384 0.5556 0.087 Uiso 1 1 calc R . .
C16 C 0.8078(3) 0.2359(2) 0.58999(15) 0.0501(10) Uani 1 1 d . . .
H16A H 0.8644 0.2365 0.5706 0.075 Uiso 1 1 calc R . .
H16B H 0.8119 0.1946 0.6129 0.075 Uiso 1 1 calc R . .
H16C H 0.8088 0.2782 0.6118 0.075 Uiso 1 1 calc R . .
C17 C 0.6090(2) 0.35204(16) 0.36921(12) 0.0291(7) Uani 1 1 d . . .
H17A H 0.5364 0.3500 0.3689 0.035 Uiso 1 1 calc R . .
H17B H 0.6237 0.3961 0.3516 0.035 Uiso 1 1 calc R . .
C18 C 0.6602(2) 0.30773(16) 0.29207(12) 0.0272(7) Uani 1 1 d . . .
H18 H 0.6611 0.3560 0.2835 0.033 Uiso 1 1 calc R . .
C19 C 0.6833(2) 0.25993(15) 0.25207(12) 0.0269(7) Uani 1 1 d . . .
C20 C 0.6791(2) 0.18634(16) 0.25856(12) 0.0250(7) Uani 1 1 d . . .
C21 C 0.6952(2) 0.14354(16) 0.21489(12) 0.0253(7) Uani 1 1 d . . .
C22 C 0.7129(2) 0.17644(17) 0.16882(12) 0.0303(7) Uani 1 1 d . . .
H22 H 0.7236 0.1475 0.1400 0.036 Uiso 1 1 calc R . .
C23 C 0.7161(2) 0.24905(17) 0.16134(13) 0.0320(7) Uani 1 1 d . B .
C24 C 0.7018(2) 0.28962(17) 0.20421(12) 0.0316(7) Uani 1 1 d . . .
H24 H 0.7047 0.3391 0.2013 0.038 Uiso 1 1 calc R . .
C25 C 0.6864(2) 0.06329(16) 0.21727(12) 0.0293(7) Uani 1 1 d . . .
C26 C 0.5769(3) 0.04474(18) 0.21887(15) 0.0408(9) Uani 1 1 d . . .
H26A H 0.5559 0.0662 0.2502 0.061 Uiso 1 1 calc R . .
H26B H 0.5698 -0.0062 0.2207 0.061 Uiso 1 1 calc R . .
H26C H 0.5354 0.0624 0.1867 0.061 Uiso 1 1 calc R . .
C27 C 0.7514(3) 0.03276(18) 0.26645(14) 0.0424(9) Uani 1 1 d . . .
H27A H 0.8211 0.0448 0.2658 0.064 Uiso 1 1 calc R . .
H27B H 0.7441 -0.0182 0.2664 0.064 Uiso 1 1 calc R . .
H27C H 0.7306 0.0521 0.2986 0.064 Uiso 1 1 calc R . .
C28 C 0.7169(3) 0.02736(18) 0.16859(14) 0.0408(9) Uani 1 1 d . . .
H28A H 0.6736 0.0432 0.1364 0.061 Uiso 1 1 calc R . .
H28B H 0.7108 -0.0234 0.1721 0.061 Uiso 1 1 calc R . .
H28C H 0.7860 0.0393 0.1661 0.061 Uiso 1 1 calc R . .
C29 C 0.7283(3) 0.28286(18) 0.10822(13) 0.0402(9) Uani 1 1 d D . .
C30 C 0.6296(4) 0.3228(3) 0.0874(2) 0.0579(16) Uani 0.75 1 d P B 1
H30A H 0.5737 0.2901 0.0840 0.087 Uiso 0.75 1 calc PR B 1
H30B H 0.6339 0.3434 0.0526 0.087 Uiso 0.75 1 calc PR B 1
H30C H 0.6196 0.3600 0.1125 0.087 Uiso 0.75 1 calc PR B 1
C31 C 0.7449(5) 0.2296(3) 0.06597(18) 0.0465(13) Uani 0.75 1 d P B 1
H31A H 0.8038 0.2015 0.0789 0.070 Uiso 0.75 1 calc PR B 1
H31B H 0.7547 0.2541 0.0334 0.070 Uiso 0.75 1 calc PR B 1
H31C H 0.6867 0.1990 0.0584 0.070 Uiso 0.75 1 calc PR B 1
C32 C 0.8137(5) 0.3351(3) 0.1159(2) 0.0538(15) Uani 0.75 1 d P B 1
H32A H 0.8031 0.3693 0.1431 0.081 Uiso 0.75 1 calc PR B 1
H32B H 0.8166 0.3594 0.0824 0.081 Uiso 0.75 1 calc PR B 1
H32C H 0.8764 0.3103 0.1273 0.081 Uiso 0.75 1 calc PR B 1
C33 C 0.4633(2) 0.11623(15) 0.33857(12) 0.0233(6) Uani 1 1 d . . .
C34 C 0.3871(2) 0.11648(16) 0.29480(12) 0.0257(7) Uani 1 1 d . . .
C35 C 0.3553(2) 0.05095(16) 0.27437(12) 0.0278(7) Uani 1 1 d . . .
H35 H 0.3022 0.0497 0.2454 0.033 Uiso 1 1 calc R . .
C36 C 0.3961(2) -0.01243(16) 0.29363(12) 0.0267(7) Uani 1 1 d . . .
C37 C 0.4710(2) -0.00964(16) 0.33714(12) 0.0266(7) Uani 1 1 d . . .
H37 H 0.5000 -0.0519 0.3518 0.032 Uiso 1 1 calc R . .
C38 C 0.5046(2) 0.05381(15) 0.35980(12) 0.0248(7) Uani 1 1 d . . .
C39 C 0.3392(2) 0.18330(17) 0.26835(12) 0.0298(7) Uani 1 1 d . . .
C40 C 0.2644(3) 0.1673(2) 0.21835(15) 0.0466(10) Uani 1 1 d . . .
H40A H 0.2984 0.1436 0.1922 0.070 Uiso 1 1 calc R . .
H40B H 0.2353 0.2111 0.2032 0.070 Uiso 1 1 calc R . .
H40C H 0.2118 0.1370 0.2277 0.070 Uiso 1 1 calc R . .
C41 C 0.2815(3) 0.2210(2) 0.30659(15) 0.0481(10) Uani 1 1 d . . .
H41A H 0.2542 0.2647 0.2904 0.072 Uiso 1 1 calc R . .
H41B H 0.3260 0.2313 0.3397 0.072 Uiso 1 1 calc R . .
H41C H 0.2270 0.1910 0.3142 0.072 Uiso 1 1 calc R . .
C42 C 0.4190(3) 0.23061(19) 0.25138(16) 0.0442(9) Uani 1 1 d . . .
H42A H 0.4582 0.2040 0.2291 0.066 Uiso 1 1 calc R . .
H42B H 0.4627 0.2478 0.2830 0.066 Uiso 1 1 calc R . .
H42C H 0.3873 0.2703 0.2312 0.066 Uiso 1 1 calc R . .
C43 C 0.3563(2) -0.08162(16) 0.26821(13) 0.0304(7) Uani 1 1 d . . .
C44 C 0.2636(3) -0.10103(19) 0.29183(16) 0.0448(9) Uani 1 1 d . . .
H44A H 0.2811 -0.1063 0.3304 0.067 Uiso 1 1 calc R . .
H44B H 0.2365 -0.1452 0.2763 0.067 Uiso 1 1 calc R . .
H44C H 0.2137 -0.0640 0.2839 0.067 Uiso 1 1 calc R . .
C45 C 0.3290(3) -0.07410(19) 0.20776(14) 0.0447(9) Uani 1 1 d . . .
H45A H 0.3079 -0.1196 0.1922 0.067 Uiso 1 1 calc R . .
H45B H 0.3869 -0.0576 0.1930 0.067 Uiso 1 1 calc R . .
H45C H 0.2746 -0.0404 0.1995 0.067 Uiso 1 1 calc R . .
C46 C 0.4328(3) -0.14039(18) 0.27937(15) 0.0435(9) Uani 1 1 d . . .
H46A H 0.4483 -0.1483 0.3178 0.065 Uiso 1 1 calc R . .
H46B H 0.4935 -0.1272 0.2657 0.065 Uiso 1 1 calc R . .
H46C H 0.4056 -0.1833 0.2618 0.065 Uiso 1 1 calc R . .
C47 C 0.5858(2) 0.05504(16) 0.40715(12) 0.0261(7) Uani 1 1 d . . .
H47A H 0.5588 0.0735 0.4382 0.031 Uiso 1 1 calc R . .
H47B H 0.6089 0.0067 0.4155 0.031 Uiso 1 1 calc R . .
C48 C 0.7563(2) 0.06795(15) 0.40388(11) 0.0251(7) Uani 1 1 d . . .
H48 H 0.7569 0.0191 0.4108 0.030 Uiso 1 1 calc R . .
C49 C 0.8506(2) 0.09994(16) 0.40101(12) 0.0268(7) Uani 1 1 d . . .
C50 C 0.9343(2) 0.05527(16) 0.40537(12) 0.0288(7) Uani 1 1 d . . .
H50 H 0.9248 0.0062 0.4073 0.035 Uiso 1 1 calc R . .
C51 C 1.0285(2) 0.08078(16) 0.40682(12) 0.0291(7) Uani 1 1 d . . .
C52 C 1.0381(2) 0.15406(16) 0.40629(12) 0.0287(7) Uani 1 1 d . . .
H52 H 1.1033 0.1727 0.4092 0.034 Uiso 1 1 calc R . .
C53 C 0.9600(2) 0.20098(16) 0.40185(12) 0.0275(7) Uani 1 1 d . . .
C54 C 0.8620(2) 0.17321(15) 0.39765(12) 0.0254(7) Uani 1 1 d . . .
C55 C 1.1201(2) 0.03310(17) 0.41218(13) 0.0329(8) Uani 1 1 d . . .
C56 C 1.1715(3) 0.0343(2) 0.47039(15) 0.0474(10) Uani 1 1 d . . .
H56A H 1.1903 0.0825 0.4807 0.071 Uiso 1 1 calc R . .
H56B H 1.2312 0.0050 0.4743 0.071 Uiso 1 1 calc R . .
H56C H 1.1259 0.0163 0.4933 0.071 Uiso 1 1 calc R . .
C57 C 1.0900(3) -0.04229(19) 0.39564(19) 0.0543(11) Uani 1 1 d . . .
H57A H 1.1498 -0.0702 0.3941 0.082 Uiso 1 1 calc R . .
H57B H 1.0484 -0.0419 0.3606 0.082 Uiso 1 1 calc R . .
H57C H 1.0527 -0.0628 0.4217 0.082 Uiso 1 1 calc R . .
C58 C 1.1941(3) 0.05810(19) 0.37700(14) 0.0396(8) Uani 1 1 d . . .
H58A H 1.2185 0.1047 0.3885 0.059 Uiso 1 1 calc R . .
H58B H 1.1612 0.0602 0.3400 0.059 Uiso 1 1 calc R . .
H58C H 1.2501 0.0254 0.3799 0.059 Uiso 1 1 calc R . .
C59 C 0.9786(2) 0.28067(16) 0.40250(13) 0.0318(7) Uani 1 1 d . . .
C60 C 1.0889(3) 0.29826(18) 0.40491(16) 0.0419(9) Uani 1 1 d . . .
H60A H 1.1267 0.2787 0.4375 0.063 Uiso 1 1 calc R . .
H60B H 1.0974 0.3491 0.4048 0.063 Uiso 1 1 calc R . .
H60C H 1.1130 0.2782 0.3739 0.063 Uiso 1 1 calc R . .
C61 C 0.9221(3) 0.31514(18) 0.35212(15) 0.0414(9) Uani 1 1 d . . .
H61A H 0.9362 0.3654 0.3529 0.062 Uiso 1 1 calc R . .
H61B H 0.8506 0.3077 0.3507 0.062 Uiso 1 1 calc R . .
H61C H 0.9436 0.2942 0.3207 0.062 Uiso 1 1 calc R . .
C62 C 0.9438(3) 0.31195(19) 0.45161(15) 0.0427(9) Uani 1 1 d . . .
H62A H 0.9814 0.2910 0.4837 0.064 Uiso 1 1 calc R . .
H62B H 0.8729 0.3024 0.4504 0.064 Uiso 1 1 calc R . .
H62C H 0.9548 0.3626 0.4522 0.064 Uiso 1 1 calc R . .
C63 C 0.9680(4) 0.1678(3) 0.2561(2) 0.0741(14) Uani 1 1 d . . .
H63A H 1.0292 0.1930 0.2699 0.111 Uiso 1 1 calc R . .
H63B H 0.9419 0.1452 0.2856 0.111 Uiso 1 1 calc R . .
H63C H 0.9186 0.2007 0.2383 0.111 Uiso 1 1 calc R . .
C64 C 0.9898(3) 0.1130(2) 0.21710(17) 0.0552(11) Uani 1 1 d . . .
C65 C 0.9848(4) 0.1308(3) 0.16391(19) 0.0664(13) Uani 1 1 d . . .
H65 H 0.9672 0.1769 0.1521 0.080 Uiso 1 1 calc R . .
C66 C 1.0060(4) 0.0802(3) 0.1282(2) 0.0869(18) Uani 1 1 d . . .
H66 H 1.0033 0.0921 0.0918 0.104 Uiso 1 1 calc R . .
C67 C 1.0309(4) 0.0127(3) 0.1449(3) 0.0879(19) Uani 1 1 d . . .
H67 H 1.0453 -0.0212 0.1199 0.105 Uiso 1 1 calc R . .
C68 C 1.0349(4) -0.0047(3) 0.1952(3) 0.0885(19) Uani 1 1 d . . .
H68 H 1.0452 -0.0524 0.2050 0.106 Uiso 1 1 calc R . .
C69 C 1.0253(2) 0.0399(2) 0.23147(18) 0.0863(19) Uani 1 1 d . . .
H69 H 1.0408 0.0268 0.2678 0.104 Uiso 1 1 calc R . .
C11' C 0.7074(2) 0.5425(2) 0.50381(18) 0.093(7) Uiso 0.25 1 d PRD A 2
H11D H 0.7112 0.5825 0.5280 0.140 Uiso 0.25 1 calc PR C 2
H11E H 0.6418 0.5206 0.5013 0.140 Uiso 0.25 1 calc PR D 2
H11F H 0.7176 0.5585 0.4685 0.140 Uiso 0.25 1 calc PR E 2
C12' C 0.8861(2) 0.4916(2) 0.50190(18) 0.107(8) Uiso 0.25 1 d PRD A 2
H12D H 0.9316 0.5249 0.5223 0.160 Uiso 0.25 1 calc PR F 2
H12E H 0.8715 0.5069 0.4648 0.160 Uiso 0.25 1 calc PR G 2
H12F H 0.9169 0.4452 0.5036 0.160 Uiso 0.25 1 calc PR H 2
C10' C 0.7930(18) 0.4914(12) 0.58592(19) 0.077(6) Uiso 0.25 1 d PD A 2
H10D H 0.8552 0.4706 0.6036 0.115 Uiso 0.25 1 calc PR A 2
H10E H 0.7367 0.4654 0.5958 0.115 Uiso 0.25 1 calc PR A 2
H10F H 0.7894 0.5403 0.5970 0.115 Uiso 0.25 1 calc PR A 2
C30' C 0.6404(14) 0.2622(15) 0.0655(8) 0.111(9) Uiso 0.25 1 d PD B 2
H30D H 0.6316 0.2113 0.0657 0.166 Uiso 0.25 1 calc PR B 2
H30E H 0.6538 0.2770 0.0305 0.166 Uiso 0.25 1 calc PR B 2
H30F H 0.5798 0.2850 0.0731 0.166 Uiso 0.25 1 calc PR B 2
C32' C 0.7516(18) 0.3616(3) 0.1127(9) 0.077(6) Uiso 0.25 1 d PD B 2
H32D H 0.6909 0.3875 0.1163 0.116 Uiso 0.25 1 calc PR B 2
H32E H 0.7767 0.3773 0.0807 0.116 Uiso 0.25 1 calc PR B 2
H32F H 0.8020 0.3702 0.1439 0.116 Uiso 0.25 1 calc PR B 2
C31' C 0.8171(15) 0.2459(14) 0.0896(11) 0.107(8) Uiso 0.25 1 d PD B 2
H31D H 0.8790 0.2688 0.1055 0.161 Uiso 0.25 1 calc PR B 2
H31E H 0.8104 0.2487 0.0508 0.161 Uiso 0.25 1 calc PR B 2
H31F H 0.8185 0.1967 0.1005 0.161 Uiso 0.25 1 calc PR B 2

loop_
_atom_site_aniso_label
_atom_site_aniso_U_11
_atom_site_aniso_U_22
_atom_site_aniso_U_33
_atom_site_aniso_U_23
_atom_site_aniso_U_13
_atom_site_aniso_U_12
Al1 0.0300(5) 0.0310(5) 0.0333(5) -0.0072(4) 0.0102(4) -0.0016(4)
O1 0.0297(11) 0.0212(11) 0.0250(11) -0.0017(9) 0.0057(9) -0.0006(9)
N1 0.0282(14) 0.0215(13) 0.0229(13) -0.0003(10) 0.0021(10) 0.0019(11)
C1 0.046(2) 0.057(2) 0.047(2) -0.0085(19) 0.0192(18) -0.0112(19)
Al2 0.0258(5) 0.0195(4) 0.0228(5) 0.0001(4) 0.0047(4) 0.0007(4)
O2 0.0336(12) 0.0220(11) 0.0219(11) 0.0002(9) 0.0068(9) -0.0007(9)
N2 0.0251(13) 0.0233(13) 0.0210(13) 0.0006(10) 0.0034(10) -0.0002(11)
C2 0.037(2) 0.048(2) 0.080(3) -0.021(2) 0.016(2) 0.0038(18)
O3 0.0287(11) 0.0203(11) 0.0266(11) -0.0020(8) 0.0051(9) -0.0009(9)
C3 0.0299(16) 0.0197(15) 0.0269(16) -0.0060(12) 0.0086(13) -0.0005(13)
O4 0.0238(11) 0.0214(11) 0.0319(12) 0.0004(9) 0.0041(9) 0.0023(9)
C4 0.0339(18) 0.0236(16) 0.0261(16) -0.0022(13) 0.0072(13) 0.0036(13)
C5 0.044(2) 0.0232(16) 0.0296(18) 0.0009(13) 0.0130(15) 0.0014(14)
C6 0.047(2) 0.0270(17) 0.0257(17) -0.0052(13) 0.0113(15) -0.0035(15)
C7 0.044(2) 0.0299(18) 0.0266(17) -0.0038(14) 0.0065(15) -0.0036(15)
C8 0.0371(18) 0.0251(16) 0.0258(16) -0.0018(13) 0.0100(14) -0.0011(14)
C9 0.063(2) 0.0280(18) 0.036(2) -0.0073(15) 0.0143(18) -0.0119(17)
C10 0.062(4) 0.037(3) 0.071(4) -0.016(3) -0.004(3) -0.018(3)
C11 0.074(4) 0.036(3) 0.053(3) -0.023(3) 0.019(3) -0.009(3)
C12 0.135(6) 0.049(3) 0.032(3) -0.005(2) 0.004(3) -0.061(4)
C13 0.050(2) 0.0280(17) 0.0232(17) -0.0002(14) 0.0019(15) -0.0008(15)
C14 0.102(4) 0.0247(19) 0.035(2) 0.0028(16) -0.008(2) 0.002(2)
C15 0.064(3) 0.062(3) 0.054(3) 0.026(2) 0.024(2) 0.003(2)
C16 0.063(3) 0.039(2) 0.043(2) 0.0034(17) -0.0094(19) 0.0021(19)
C17 0.0389(19) 0.0208(15) 0.0275(17) -0.0009(13) 0.0054(14) 0.0049(13)
C18 0.0324(17) 0.0203(15) 0.0282(17) 0.0028(13) 0.0028(13) -0.0020(13)
C19 0.0315(17) 0.0230(16) 0.0268(17) -0.0001(13) 0.0062(13) -0.0014(13)
C20 0.0263(16) 0.0257(16) 0.0237(16) 0.0021(13) 0.0057(13) 0.0004(13)
C21 0.0246(16) 0.0261(16) 0.0248(16) -0.0011(13) 0.0023(13) 0.0008(13)
C22 0.0349(18) 0.0308(17) 0.0263(17) -0.0036(14) 0.0082(14) -0.0028(14)
C23 0.0386(19) 0.0306(18) 0.0279(18) 0.0033(14) 0.0083(15) -0.0043(15)
C24 0.0393(19) 0.0262(17) 0.0300(17) 0.0049(14) 0.0079(14) -0.0012(14)
C25 0.0357(18) 0.0250(16) 0.0289(17) -0.0030(13) 0.0104(14) -0.0012(14)
C26 0.041(2) 0.0334(19) 0.050(2) -0.0065(16) 0.0134(17) -0.0110(16)
C27 0.060(2) 0.0292(18) 0.039(2) -0.0021(15) 0.0108(18) 0.0100(17)
C28 0.060(2) 0.0290(18) 0.039(2) -0.0062(15) 0.0225(18) -0.0039(17)
C29 0.060(2) 0.0368(19) 0.0259(18) 0.0033(15) 0.0132(16) -0.0047(17)
C30 0.072(4) 0.069(4) 0.034(3) 0.024(3) 0.010(3) 0.018(3)
C31 0.079(4) 0.047(3) 0.017(2) -0.001(2) 0.015(2) -0.016(3)
C32 0.079(4) 0.053(3) 0.034(3) -0.001(2) 0.024(3) -0.028(3)
C33 0.0243(15) 0.0216(15) 0.0252(16) -0.0017(12) 0.0077(12) -0.0024(12)
C34 0.0250(16) 0.0256(16) 0.0269(16) 0.0018(13) 0.0054(13) -0.0008(13)
C35 0.0249(16) 0.0305(17) 0.0277(17) -0.0020(13) 0.0029(13) -0.0025(13)
C36 0.0276(16) 0.0270(16) 0.0270(16) -0.0020(13) 0.0089(13) -0.0031(13)
C37 0.0279(16) 0.0205(15) 0.0317(17) 0.0031(13) 0.0061(13) 0.0016(13)
C38 0.0243(16) 0.0250(16) 0.0258(16) 0.0007(13) 0.0062(13) -0.0012(13)
C39 0.0295(17) 0.0290(17) 0.0297(17) 0.0044(14) 0.0013(14) 0.0020(14)
C40 0.047(2) 0.040(2) 0.047(2) 0.0102(17) -0.0124(18) 0.0034(17)
C41 0.052(2) 0.046(2) 0.046(2) 0.0089(18) 0.0066(18) 0.0260(19)
C42 0.0342(19) 0.042(2) 0.054(2) 0.0208(18) -0.0010(17) -0.0008(16)
C43 0.0326(18) 0.0265(17) 0.0321(18) -0.0013(14) 0.0050(14) -0.0036(14)
C44 0.045(2) 0.035(2) 0.056(2) -0.0108(17) 0.0141(18) -0.0150(17)
C45 0.063(3) 0.034(2) 0.036(2) -0.0082(16) 0.0043(18) -0.0131(18)
C46 0.049(2) 0.0300(19) 0.050(2) -0.0128(16) 0.0024(18) -0.0007(16)
C47 0.0286(16) 0.0229(15) 0.0265(16) 0.0036(13) 0.0032(13) -0.0020(13)
C48 0.0332(17) 0.0194(15) 0.0223(16) 0.0009(12) 0.0029(13) 0.0010(13)
C49 0.0317(17) 0.0238(16) 0.0240(16) 0.0007(13) 0.0020(13) 0.0002(13)
C50 0.0335(18) 0.0218(16) 0.0311(17) 0.0031(13) 0.0052(14) 0.0034(13)
C51 0.0297(17) 0.0285(17) 0.0290(17) 0.0001(13) 0.0042(14) 0.0021(14)
C52 0.0262(16) 0.0307(17) 0.0296(17) -0.0002(13) 0.0053(13) -0.0023(13)
C53 0.0317(17) 0.0243(16) 0.0272(16) -0.0020(13) 0.0064(13) -0.0014(13)
C54 0.0290(17) 0.0241(16) 0.0234(16) -0.0003(12) 0.0050(13) 0.0013(13)
C55 0.0287(17) 0.0304(18) 0.0394(19) -0.0008(14) 0.0042(15) 0.0039(14)
C56 0.040(2) 0.060(3) 0.042(2) 0.0091(19) 0.0080(17) 0.0163(19)
C57 0.038(2) 0.032(2) 0.093(3) -0.009(2) 0.011(2) 0.0075(17)
C58 0.0338(19) 0.043(2) 0.043(2) -0.0009(17) 0.0103(16) 0.0085(16)
C59 0.0317(18) 0.0227(16) 0.0414(19) -0.0014(14) 0.0075(15) -0.0033(13)
C60 0.0355(19) 0.0315(19) 0.060(2) -0.0041(17) 0.0102(17) -0.0093(16)
C61 0.042(2) 0.0299(18) 0.052(2) 0.0080(16) 0.0070(17) -0.0037(16)
C62 0.045(2) 0.0337(19) 0.051(2) -0.0148(17) 0.0119(17) -0.0080(16)
C63 0.062(3) 0.081(4) 0.077(3) -0.017(3) 0.005(3) -0.019(3)
C64 0.034(2) 0.077(3) 0.055(3) -0.013(2) 0.0054(18) -0.019(2)
C65 0.072(3) 0.060(3) 0.071(3) -0.007(2) 0.024(3) -0.020(2)
C66 0.103(4) 0.087(4) 0.082(4) -0.017(3) 0.049(3) -0.039(3)
C67 0.070(4) 0.081(4) 0.122(5) -0.036(4) 0.047(4) -0.023(3)
C68 0.052(3) 0.070(4) 0.136(6) -0.036(4) -0.009(3) -0.017(3)
C69 0.061(3) 0.086(4) 0.097(4) 0.022(3) -0.032(3) -0.036(3)

loop_
_atom_type_symbol
_atom_type_description
_atom_type_scat_dispersion_real
_atom_type_scat_dispersion_imag
_atom_type_scat_source
C C 0.0033 0.0016 'International Tables Vol C Tables 4.2.6.8 and 6.1.1.4'
H H 0.0000 0.0000 'International Tables Vol C Tables 4.2.6.8 and 6.1.1.4'
O O 0.0106 0.0060 'International Tables Vol C Tables 4.2.6.8 and 6.1.1.4'
N N 0.0061 0.0033 'International Tables Vol C Tables 4.2.6.8 and 6.1.1.4'
Al Al 0.0645 0.0514 'International Tables Vol C Tables 4.2.6.8 and 6.1.1.4'

loop_
_geom_angle_atom_site_label_1
_geom_angle_atom_site_label_2
_geom_angle_atom_site_label_3
_geom_angle
O1 Al1 O3 81.14(9)
O1 Al1 C2 110.36(14)
O3 Al1 C2 121.67(16)
O1 Al1 C1 120.07(15)
O3 Al1 C1 111.90(14)
C2 Al1 C1 109.76(18)
C3 O1 Al1 125.96(18)
C3 O1 Al2 120.75(17)
Al1 O1 Al2 103.75(10)
C18 N1 C17 115.7(2)
C18 N1 Al2 122.9(2)
C17 N1 Al2 121.28(19)
Al1 C1 H1A 109.5
Al1 C1 H1B 109.5
H1A C1 H1B 109.5
Al1 C1 H1C 109.5
H1A C1 H1C 109.5
H1B C1 H1C 109.5
O2 Al2 O4 101.65(10)
O2 Al2 O1 165.85(10)
O4 Al2 O1 92.15(10)
O2 Al2 N2 88.32(10)
O4 Al2 N2 89.93(10)
O1 Al2 N2 94.90(10)
O2 Al2 N1 90.39(10)
O4 Al2 N1 88.54(10)
O1 Al2 N1 86.79(10)
N2 Al2 N1 177.77(11)
O2 Al2 O3 92.92(9)
O4 Al2 O3 164.97(10)
O1 Al2 O3 73.55(9)
N2 Al2 O3 86.79(9)
N1 Al2 O3 95.10(10)
C20 O2 Al2 133.66(19)
C48 N2 C47 116.6(2)
C48 N2 Al2 121.5(2)
C47 N2 Al2 121.46(19)
Al1 C2 H2A 109.5
Al1 C2 H2B 109.5
H2A C2 H2B 109.5
Al1 C2 H2C 109.5
H2A C2 H2C 109.5
H2B C2 H2C 109.5
C33 O3 Al1 127.01(18)
C33 O3 Al2 119.42(17)
Al1 O3 Al2 101.56(10)
C4 C3 C8 120.9(3)
C4 C3 O1 115.8(3)
C8 C3 O1 123.2(3)
C54 O4 Al2 130.89(19)
C5 C4 C3 120.3(3)
C5 C4 C17 119.7(3)
C3 C4 C17 119.9(3)
C6 C5 C4 121.0(3)
C6 C5 H5 119.5
C4 C5 H5 119.5
C7 C6 C5 117.0(3)
C7 C6 C9 120.7(3)
C5 C6 C9 122.3(3)
C6 C7 C8 124.8(3)
C6 C7 H7 117.6
C8 C7 H7 117.6
C3 C8 C7 115.9(3)
C3 C8 C13 126.2(3)
C7 C8 C13 117.8(3)
C11 C9 C12' 149.1(4)
C11 C9 C12 115.4(4)
C12' C9 C12 55.1(3)
C11 C9 C6 110.3(3)
C12' C9 C6 99.8(3)
C12 C9 C6 113.3(3)
C11 C9 C10' 40.7(9)
C12' C9 C10' 119.8(9)
C12 C9 C10' 132.5(9)
C6 C9 C10' 113.9(9)
C11 C9 C10 105.8(4)
C12' C9 C10 56.2(3)
C12 C9 C10 103.0(4)
C6 C9 C10 108.3(3)
C10' C9 C10 66.1(9)
C11 C9 C11' 64.5(3)
C12' C9 C11' 116.51(16)
C12 C9 C11' 61.5(3)
C6 C9 C11' 102.3(3)
C10' C9 C11' 103.6(9)
C10 C9 C11' 149.3(3)
C9 C10 H10A 109.5
C9 C10 H10B 109.5
C9 C10 H10C 109.5
C9 C11 H11A 109.5
C9 C11 H11B 109.5
C9 C11 H11C 109.5
C9 C12 H12A 109.5
C9 C12 H12B 109.5
C9 C12 H12C 109.5
C16 C13 C14 105.5(3)
C16 C13 C15 109.0(3)
C14 C13 C15 109.6(3)
C16 C13 C8 111.1(3)
C14 C13 C8 114.0(3)
C15 C13 C8 107.6(3)
C13 C14 H14A 109.5
C13 C14 H14B 109.5
H14A C14 H14B 109.5
C13 C14 H14C 109.5
H14A C14 H14C 109.5
H14B C14 H14C 109.5
C13 C15 H15A 109.5
C13 C15 H15B 109.5
H15A C15 H15B 109.5
C13 C15 H15C 109.5
H15A C15 H15C 109.5
H15B C15 H15C 109.5
C13 C16 H16A 109.5
C13 C16 H16B 109.5
H16A C16 H16B 109.5
C13 C16 H16C 109.5
H16A C16 H16C 109.5
H16B C16 H16C 109.5
N1 C17 C4 114.0(2)
N1 C17 H17A 108.7
C4 C17 H17A 108.7
N1 C17 H17B 108.7
C4 C17 H17B 108.7
H17A C17 H17B 107.6
N1 C18 C19 127.4(3)
N1 C18 H18 116.3
C19 C18 H18 116.3
C24 C19 C20 121.2(3)
C24 C19 C18 116.6(3)
C20 C19 C18 122.0(3)
O2 C20 C19 120.2(3)
O2 C20 C21 122.1(3)
C19 C20 C21 117.7(3)
C22 C21 C20 118.0(3)
C22 C21 C25 120.7(3)
C20 C21 C25 121.2(3)
C21 C22 C23 125.3(3)
C21 C22 H22 117.4
C23 C22 H22 117.4
C24 C23 C22 116.0(3)
C24 C23 C29 120.7(3)
C22 C23 C29 123.2(3)
C23 C24 C19 121.9(3)
C23 C24 H24 119.1
C19 C24 H24 119.1
C28 C25 C27 107.2(3)
C28 C25 C21 112.5(3)
C27 C25 C21 111.9(3)
C28 C25 C26 107.8(3)
C27 C25 C26 109.2(3)
C21 C25 C26 108.2(3)
C25 C26 H26A 109.5
C25 C26 H26B 109.5
H26A C26 H26B 109.5
C25 C26 H26C 109.5
H26A C26 H26C 109.5
H26B C26 H26C 109.5
C25 C27 H27A 109.5
C25 C27 H27B 109.5
H27A C27 H27B 109.5
C25 C27 H27C 109.5
H27A C27 H27C 109.5
H27B C27 H27C 109.5
C25 C28 H28A 109.5
C25 C28 H28B 109.5
H28A C28 H28B 109.5
C25 C28 H28C 109.5
H28A C28 H28C 109.5
H28B C28 H28C 109.5
C32 C29 C31 109.6(4)
C32 C29 C23 110.5(3)
C31 C29 C23 113.0(3)
C32 C29 C30' 139.0(11)
C31 C29 C30' 60.9(11)
C23 C29 C30' 109.6(11)
C32 C29 C32' 37.3(9)
C31 C29 C32' 130.8(9)
C23 C29 C32' 113.4(9)
C30' C29 C32' 115.6(15)
C32 C29 C31' 73.7(12)
C31 C29 C31' 42.7(11)
C23 C29 C31' 106.2(11)
C30' C29 C31' 103.1(16)
C32' C29 C31' 108.0(15)
C32 C29 C30 108.8(4)
C31 C29 C30 107.5(4)
C23 C29 C30 107.4(3)
C30' C29 C30 49.7(11)
C32' C29 C30 72.7(10)
C31' C29 C30 142.6(11)
C29 C30 H30A 109.5
C29 C30 H30B 109.5
C29 C30 H30C 109.5
C29 C31 H31A 109.5
C29 C31 H31B 109.5
C29 C31 H31C 109.5
C29 C32 H32A 109.5
C29 C32 H32B 109.5
C29 C32 H32C 109.5
C38 C33 C34 121.1(3)
C38 C33 O3 116.3(3)
C34 C33 O3 122.5(3)
C33 C34 C35 116.2(3)
C33 C34 C39 124.2(3)
C35 C34 C39 119.6(3)
C36 C35 C34 124.5(3)
C36 C35 H35 117.8
C34 C35 H35 117.8
C37 C36 C35 116.9(3)
C37 C36 C43 122.6(3)
C35 C36 C43 120.5(3)
C36 C37 C38 121.3(3)
C36 C37 H37 119.4
C38 C37 H37 119.4
C37 C38 C33 120.0(3)
C37 C38 C47 120.0(3)
C33 C38 C47 120.0(3)
C41 C39 C42 111.3(3)
C41 C39 C40 106.4(3)
C42 C39 C40 107.0(3)
C41 C39 C34 109.7(3)
C42 C39 C34 110.1(3)
C40 C39 C34 112.3(3)
C39 C40 H40A 109.5
C39 C40 H40B 109.5
H40A C40 H40B 109.5
C39 C40 H40C 109.5
H40A C40 H40C 109.5
H40B C40 H40C 109.5
C39 C41 H41A 109.5
C39 C41 H41B 109.5
H41A C41 H41B 109.5
C39 C41 H41C 109.5
H41A C41 H41C 109.5
H41B C41 H41C 109.5
C39 C42 H42A 109.5
C39 C42 H42B 109.5
H42A C42 H42B 109.5
C39 C42 H42C 109.5
H42A C42 H42C 109.5
H42B C42 H42C 109.5
C44 C43 C46 109.3(3)
C44 C43 C36 107.6(3)
C46 C43 C36 111.7(3)
C44 C43 C45 109.4(3)
C46 C43 C45 107.9(3)
C36 C43 C45 110.9(3)
C43 C44 H44A 109.5
C43 C44 H44B 109.5
H44A C44 H44B 109.5
C43 C44 H44C 109.5
H44A C44 H44C 109.5
H44B C44 H44C 109.5
C43 C45 H45A 109.5
C43 C45 H45B 109.5
H45A C45 H45B 109.5
C43 C45 H45C 109.5
H45A C45 H45C 109.5
H45B C45 H45C 109.5
C43 C46 H46A 109.5
C43 C46 H46B 109.5
H46A C46 H46B 109.5
C43 C46 H46C 109.5
H46A C46 H46C 109.5
H46B C46 H46C 109.5
N2 C47 C38 112.4(2)
N2 C47 H47A 109.1
C38 C47 H47A 109.1
N2 C47 H47B 109.1
C38 C47 H47B 109.1
H47A C47 H47B 107.9
N2 C48 C49 126.9(3)
N2 C48 H48 116.5
C49 C48 H48 116.5
C54 C49 C50 120.6(3)
C54 C49 C48 122.2(3)
C50 C49 C48 117.1(3)
C51 C50 C49 121.9(3)
C51 C50 H50 119.1
C49 C50 H50 119.1
C50 C51 C52 116.3(3)
C50 C51 C55 122.5(3)
C52 C51 C55 121.1(3)
C53 C52 C51 125.1(3)
C53 C52 H52 117.4
C51 C52 H52 117.4
C52 C53 C54 117.7(3)
C52 C53 C59 121.1(3)
C54 C53 C59 121.2(3)
O4 C54 C49 119.9(3)
O4 C54 C53 121.7(3)
C49 C54 C53 118.4(3)
C58 C55 C51 111.4(3)
C58 C55 C56 108.6(3)
C51 C55 C56 108.5(3)
C58 C55 C57 107.7(3)
C51 C55 C57 110.7(3)
C56 C55 C57 109.9(3)
C55 C56 H56A 109.5
C55 C56 H56B 109.5
H56A C56 H56B 109.5
C55 C56 H56C 109.5
H56A C56 H56C 109.5
H56B C56 H56C 109.5
C55 C57 H57A 109.5
C55 C57 H57B 109.5
H57A C57 H57B 109.5
C55 C57 H57C 109.5
H57A C57 H57C 109.5
H57B C57 H57C 109.5
C55 C58 H58A 109.5
C55 C58 H58B 109.5
H58A C58 H58B 109.5
C55 C58 H58C 109.5
H58A C58 H58C 109.5
H58B C58 H58C 109.5
C62 C59 C60 108.0(3)
C62 C59 C61 109.7(3)
C60 C59 C61 107.4(3)
C62 C59 C53 108.9(3)
C60 C59 C53 112.0(3)
C61 C59 C53 110.8(3)
C59 C60 H60A 109.5
C59 C60 H60B 109.5
H60A C60 H60B 109.5
C59 C60 H60C 109.5
H60A C60 H60C 109.5
H60B C60 H60C 109.5
C59 C61 H61A 109.5
C59 C61 H61B 109.5
H61A C61 H61B 109.5
C59 C61 H61C 109.5
H61A C61 H61C 109.5
H61B C61 H61C 109.5
C59 C62 H62A 109.5
C59 C62 H62B 109.5
H62A C62 H62B 109.5
C59 C62 H62C 109.5
H62A C62 H62C 109.5
H62B C62 H62C 109.5
C64 C63 H63A 109.5
C64 C63 H63B 109.5
H63A C63 H63B 109.5
C64 C63 H63C 109.5
H63A C63 H63C 109.5
H63B C63 H63C 109.5
C65 C64 C63 119.3(5)
C65 C64 C69 115.4(4)
C63 C64 C69 125.1(4)
C64 C65 C66 119.1(5)
C64 C65 H65 120.5
C66 C65 H65 120.5
C67 C66 C65 120.9(6)
C67 C66 H66 119.6
C65 C66 H66 119.6
C68 C67 C66 120.4(6)
C68 C67 H67 119.8
C66 C67 H67 119.8
C69 C68 C67 122.7(6)
C69 C68 H68 118.6
C67 C68 H68 118.6
C68 C69 C64 120.6(5)
C68 C69 H69 119.7
C64 C69 H69 119.7
C9 C11' H11D 109.5
C9 C11' H11E 109.5
H11D C11' H11E 109.5
C9 C11' H11F 109.5
H11D C11' H11F 109.5
H11E C11' H11F 109.5
C9 C12' H12D 109.5
C9 C12' H12E 109.5
H12D C12' H12E 109.5
C9 C12' H12F 109.5
H12D C12' H12F 109.5
H12E C12' H12F 109.5
C9 C10' H10D 109.5
C9 C10' H10E 109.5
H10D C10' H10E 109.5
C9 C10' H10F 109.5
H10D C10' H10F 109.5
H10E C10' H10F 109.5
C29 C30' H30D 109.5
C29 C30' H30E 109.5
H30D C30' H30E 109.5
C29 C30' H30F 109.5
H30D C30' H30F 109.5
H30E C30' H30F 109.5
C29 C32' H32D 109.5
C29 C32' H32E 109.5
H32D C32' H32E 109.5
C29 C32' H32F 109.5
H32D C32' H32F 109.5
H32E C32' H32F 109.5
C29 C31' H31D 109.5
C29 C31' H31E 109.5
H31D C31' H31E 109.5
C29 C31' H31F 109.5
H31D C31' H31F 109.5
H31E C31' H31F 109.5

loop_
_geom_bond_atom_site_label_1
_geom_bond_atom_site_label_2
_geom_bond_distance
Al1 O1 1.841(2)
Al1 O3 1.843(2)
Al1 C2 1.962(4)
Al1 C1 1.965(4)
O1 C3 1.404(3)
O1 Al2 1.973(2)
N1 C18 1.287(4)
N1 C17 1.481(4)
N1 Al2 2.008(3)
C1 H1A 0.9800
C1 H1B 0.9800
C1 H1C 0.9800
Al2 O2 1.817(2)
Al2 O4 1.820(2)
Al2 N2 2.005(3)
Al2 O3 2.029(2)
O2 C20 1.322(3)
N2 C48 1.286(4)
N2 C47 1.475(4)
C2 H2A 0.9800
C2 H2B 0.9800
C2 H2C 0.9800
O3 C33 1.410(3)
C3 C4 1.395(4)
C3 C8 1.400(4)
O4 C54 1.326(4)
C4 C5 1.388(4)
C4 C17 1.506(4)
C5 C6 1.386(4)
C5 H5 0.9500
C6 C7 1.385(4)
C6 C9 1.537(4)
C7 C8 1.402(4)
C7 H7 0.9500
C8 C13 1.542(4)
C9 C11 1.531(2)
C9 C12' 1.532(2)
C9 C12 1.532(2)
C9 C10' 1.538(2)
C9 C10 1.550(2)
C9 C11' 1.562(2)
C10 H10A 0.9800
C10 H10B 0.9800
C10 H10C 0.9800
C11 H11A 0.9800
C11 H11B 0.9800
C11 H11C 0.9800
C12 H12A 0.9800
C12 H12B 0.9800
C12 H12C 0.9800
C13 C16 1.530(5)
C13 C14 1.533(5)
C13 C15 1.532(5)
C14 H14A 0.9800
C14 H14B 0.9800
C14 H14C 0.9800
C15 H15A 0.9800
C15 H15B 0.9800
C15 H15C 0.9800
C16 H16A 0.9800
C16 H16B 0.9800
C16 H16C 0.9800
C17 H17A 0.9900
C17 H17B 0.9900
C18 C19 1.440(4)
C18 H18 0.9500
C19 C24 1.404(4)
C19 C20 1.420(4)
C20 C21 1.426(4)
C21 C22 1.386(4)
C21 C25 1.542(4)
C22 C23 1.403(4)
C22 H22 0.9500
C23 C24 1.379(5)
C23 C29 1.533(4)
C24 H24 0.9500
C25 C28 1.532(4)
C25 C27 1.532(5)
C25 C26 1.541(5)
C26 H26A 0.9800
C26 H26B 0.9800
C26 H26C 0.9800
C27 H27A 0.9800
C27 H27B 0.9800
C27 H27C 0.9800
C28 H28A 0.9800
C28 H28B 0.9800
C28 H28C 0.9800
C29 C32 1.524(6)
C29 C31 1.524(6)
C29 C30' 1.539(2)
C29 C32' 1.540(2)
C29 C31' 1.541(2)
C29 C30 1.566(7)
C30 H30A 0.9800
C30 H30B 0.9800
C30 H30C 0.9800
C31 H31A 0.9800
C31 H31B 0.9800
C31 H31C 0.9800
C32 H32A 0.9800
C32 H32B 0.9800
C32 H32C 0.9800
C33 C38 1.393(4)
C33 C34 1.399(4)
C34 C35 1.400(4)
C34 C39 1.542(4)
C35 C36 1.391(4)
C35 H35 0.9500
C36 C37 1.386(4)
C36 C43 1.535(4)
C37 C38 1.390(4)
C37 H37 0.9500
C38 C47 1.505(4)
C39 C41 1.527(5)
C39 C42 1.529(5)
C39 C40 1.533(5)
C40 H40A 0.9800
C40 H40B 0.9800
C40 H40C 0.9800
C41 H41A 0.9800
C41 H41B 0.9800
C41 H41C 0.9800
C42 H42A 0.9800
C42 H42B 0.9800
C42 H42C 0.9800
C43 C44 1.529(5)
C43 C46 1.529(5)
C43 C45 1.534(5)
C44 H44A 0.9800
C44 H44B 0.9800
C44 H44C 0.9800
C45 H45A 0.9800
C45 H45B 0.9800
C45 H45C 0.9800
C46 H46A 0.9800
C46 H46B 0.9800
C46 H46C 0.9800
C47 H47A 0.9900
C47 H47B 0.9900
C48 C49 1.436(4)
C48 H48 0.9500
C49 C54 1.414(4)
C49 C50 1.415(4)
C50 C51 1.369(4)
C50 H50 0.9500
C51 C52 1.408(4)
C51 C55 1.535(4)
C52 C53 1.384(4)
C52 H52 0.9500
C53 C54 1.425(4)
C53 C59 1.545(4)
C55 C58 1.528(5)
C55 C56 1.539(5)
C55 C57 1.540(5)
C56 H56A 0.9800
C56 H56B 0.9800
C56 H56C 0.9800
C57 H57A 0.9800
C57 H57B 0.9800
C57 H57C 0.9800
C58 H58A 0.9800
C58 H58B 0.9800
C58 H58C 0.9800
C59 C62 1.529(5)
C59 C60 1.533(5)
C59 C61 1.538(5)
C60 H60A 0.9800
C60 H60B 0.9800
C60 H60C 0.9800
C61 H61A 0.9800
C61 H61B 0.9800
C61 H61C 0.9800
C62 H62A 0.9800
C62 H62B 0.9800
C62 H62C 0.9800
C63 C64 1.506(6)
C63 H63A 0.9800
C63 H63B 0.9800
C63 H63C 0.9800
C64 C65 1.389(6)
C64 C69 1.505(6)
C65 C66 1.391(7)
C65 H65 0.9500
C66 C67 1.385(8)
C66 H66 0.9500
C67 C68 1.319(8)
C67 H67 0.9500
C68 C69 1.280(7)
C68 H68 0.9500
C69 H69 0.9500
C11' H11D 0.9800
C11' H11E 0.9800
C11' H11F 0.9800
C12' H12D 0.9800
C12' H12E 0.9800
C12' H12F 0.9800
C10' H10D 0.9800
C10' H10E 0.9800
C10' H10F 0.9800
C30' H30D 0.9800
C30' H30E 0.9800
C30' H30F 0.9800
C32' H32D 0.9800
C32' H32E 0.9800
C32' H32F 0.9800
C31' H31D 0.9800
C31' H31E 0.9800
C31' H31F 0.9800
